data_1567478
loop_
_publ_author_name
'Delamare, Aline'
'Naulet, Guillaume'
'Kauffmann, Brice'
'Guichard, Gilles'
'Compain, Guillaume'

_publ_section_title
;
 Hexafluoroisobutylation of enolates through a tandem elimination/allylic
 shift/hydrofluorination reaction
;
_journal_issue 33
_journal_name_full 'Chemical Science'
_journal_page_first 9507
_journal_page_last 9514
_journal_paper_doi 10.1039/D2SC02871A
_journal_volume 13
_journal_year 2022
_chemical_absolute_configuration ad
_chemical_formula_moiety 'C31 H25 F7 N3 Ni O3'
_chemical_formula_sum 'C31 H25 F7 N3 Ni O3'
_chemical_formula_weight 679.25
_chemical_name_systematic gc79b1f2
_space_group_crystal_system orthorhombic
_space_group_IT_number 19
_space_group_name_Hall 'P 2ac 2ab'
_space_group_name_H-M_alt 'P 21 21 21'
_atom_sites_solution_hydrogens geom
_atom_sites_solution_primary dual
_audit_creation_date 2020-04-21
_audit_creation_method
;
Olex2 1.3
(compiled 2020.01.31 svn.r88ba2a32 for OlexSys, GUI svn.r6032)
;
_audit_update_record
;
2021-02-26 deposited with the CCDC.	2022-07-08 downloaded from the CCDC.
;
_cell_angle_alpha 90
_cell_angle_beta 90
_cell_angle_gamma 90
_cell_formula_units_Z 4
_cell_length_a 11.02050(10)
_cell_length_b 13.91850(10)
_cell_length_c 19.0776(2)
_cell_measurement_reflns_used 20111
_cell_measurement_temperature 130
_cell_measurement_theta_max 73.6070
_cell_measurement_theta_min 2.3130
_cell_volume 2926.29(5)
_computing_molecular_graphics 'Olex2 1.3 (Dolomanov et al., 2009)'
_computing_publication_material 'Olex2 1.3 (Dolomanov et al., 2009)'
_computing_structure_refinement 'SHELXL 2018/3 (Sheldrick, 2015)'
_computing_structure_solution 'ShelXT (Sheldrick, 2015)'
_diffrn_ambient_temperature 130
_diffrn_measured_fraction_theta_full 1.000
_diffrn_measured_fraction_theta_max 0.992
_diffrn_measurement_device_type 'Rigaku FRX'
_diffrn_radiation_type CuK\a
_diffrn_radiation_wavelength 1.54184
_diffrn_reflns_av_R_equivalents 0.0271
_diffrn_reflns_av_unetI/netI 0.0166
_diffrn_reflns_Laue_measured_fraction_full 1.000
_diffrn_reflns_Laue_measured_fraction_max 0.992
_diffrn_reflns_limit_h_max 13
_diffrn_reflns_limit_h_min -12
_diffrn_reflns_limit_k_max 17
_diffrn_reflns_limit_k_min -17
_diffrn_reflns_limit_l_max 23
_diffrn_reflns_limit_l_min -23
_diffrn_reflns_number 19975
_diffrn_reflns_point_group_measured_fraction_full 1.000
_diffrn_reflns_point_group_measured_fraction_max 0.986
_diffrn_reflns_theta_full 67.684
_diffrn_reflns_theta_max 73.987
_diffrn_reflns_theta_min 3.931
_exptl_absorpt_coefficient_mu 1.706
_exptl_absorpt_correction_T_max 1.00000
_exptl_absorpt_correction_T_min 0.52857
_exptl_absorpt_correction_type multi-scan
_exptl_absorpt_process_details
;
CrysAlisPro 1.171.38.43 (Rigaku Oxford Diffraction, 2015)
Empirical absorption correction using spherical harmonics,
 implemented in SCALE3 ABSPACK scaling algorithm.
;
_exptl_crystal_colour clear
_exptl_crystal_colour_lustre clear
_exptl_crystal_density_diffrn 1.542
_exptl_crystal_description block
_exptl_crystal_F_000 1388
_exptl_crystal_size_max 0.1
_exptl_crystal_size_mid 0.1
_exptl_crystal_size_min 0.1
_refine_diff_density_max 0.335
_refine_diff_density_min -0.346
_refine_diff_density_rms 0.051
_refine_ls_abs_structure_details
;
 Flack x determined using 2478 quotients [(I+)-(I-)]/[(I+)+(I-)]
 (Parsons, Flack and Wagner, Acta Cryst. B69 (2013) 249-259).
;
_refine_ls_abs_structure_Flack -0.016(12)
_refine_ls_extinction_coef 0.00249(16)
_refine_ls_extinction_expression Fc^*^=kFc[1+0.001xFc^2^\l^3^/sin(2\q)]^-1/4^
_refine_ls_extinction_method 'SHELXL-2018/3 (Sheldrick 2018)'
_refine_ls_goodness_of_fit_ref 1.039
_refine_ls_hydrogen_treatment constr
_refine_ls_matrix_type full
_refine_ls_number_parameters 416
_refine_ls_number_reflns 5879
_refine_ls_number_restraints 0
_refine_ls_restrained_S_all 1.039
_refine_ls_R_factor_all 0.0309
_refine_ls_R_factor_gt 0.0303
_refine_ls_shift/su_max 0.001
_refine_ls_shift/su_mean 0.000
_refine_ls_structure_factor_coef Fsqd
_refine_ls_weighting_details 'w=1/[\s^2^(Fo^2^)+(0.0417P)^2^+1.7095P] where P=(Fo^2^+2Fc^2^)/3'
_refine_ls_weighting_scheme calc
_refine_ls_wR_factor_gt 0.0812
_refine_ls_wR_factor_ref 0.0816
_reflns_Friedel_coverage 0.768
_reflns_Friedel_fraction_full 1.000
_reflns_Friedel_fraction_max 0.978
_reflns_number_gt 5836
_reflns_number_total 5879
_reflns_threshold_expression 'I > 2\s(I)'
_cod_data_source_file d2sc02871a2.cif
_cod_data_source_block gc_79b1_f2_ap_a
_cod_depositor_comments 'Adding full bibliography for 1567476--1567479.cif.'
_cod_database_code 1567478
_shelx_shelxl_version_number 2018/3
_shelx_space_group_comment
;
The symmetry employed for this shelxl refinement is uniquely defined
by the following loop, which should always be used as a source of
symmetry information in preference to the above space-group names.
They are only intended as comments.
;
_shelx_estimated_absorpt_t_max 0.848
_shelx_estimated_absorpt_t_min 0.848
_olex2_refinement_description
;
1. Fixed Uiso
 At 1.2 times of:
  All C(H) groups, All C(H,H) groups
2. Others
 Fixed Sof: F0D(0.75) F1(0.25)
3.a Ternary CH refined with riding coordinates:
 C00I(H00I), C00U(H00U), C010(H010)
3.b Secondary CH2 refined with riding coordinates:
 C00Q(H00A,H00B), C00Y(H00C,H00D), C00Z(H00E,H00F), C014(H01A,H01B), C016(H01C,
 H01D)
3.c Aromatic/amide H refined with riding coordinates:
 C00H(H00H), C00J(H00J), C00L(H00L), C00P(H00P), C00S(H00S), C00W(H00W),
 C00X(H00X), C012(H012), C013(H013), C015(H015), C018(H018), C019(H019)
;
_olex2_submission_original_sample_id gc79b1f2
_olex2_submission_special_instructions 'No special instructions were received'

loop_
_space_group_symop_operation_xyz
'x, y, z'
'-x+1/2, -y, z+1/2'
'-x, y+1/2, -z+1/2'
'x+1/2, -y+1/2, -z'

loop_
_atom_site_label
_atom_site_type_symbol
_atom_site_fract_x
_atom_site_fract_y
_atom_site_fract_z
_atom_site_U_iso_or_equiv
_atom_site_adp_type
_atom_site_occupancy
_atom_site_site_symmetry_order
_atom_site_calc_flag
_atom_site_refinement_flags_posn
_atom_site_refinement_flags_adp
_atom_site_refinement_flags_occupancy
_atom_site_disorder_assembly
_atom_site_disorder_group
Ni01 Ni 0.71274(4) 0.56570(3) 0.44939(2) 0.02075(13) Uani 1 1 d . . . . .
F002 F 0.18457(17) 0.55439(15) 0.32169(10) 0.0423(5) Uani 1 1 d . . . . .
F003 F 0.17146(17) 0.41649(14) 0.42548(10) 0.0401(4) Uani 1 1 d . . . . .
F004 F 0.30556(18) 0.30616(13) 0.42185(12) 0.0474(5) Uani 1 1 d . . . . .
O5 O 0.59204(18) 0.36687(15) 0.32599(10) 0.0277(4) Uani 1 1 d . . . . .
O006 O 0.71338(19) 0.47322(14) 0.37886(10) 0.0277(4) Uani 1 1 d . . . . .
F007 F 0.35192(18) 0.56448(18) 0.26511(10) 0.0493(5) Uani 1 1 d . . . . .
O008 O 0.75700(19) 0.82537(14) 0.51983(11) 0.0301(4) Uani 1 1 d . . . . .
F009 F 0.2257(2) 0.45260(16) 0.24064(10) 0.0527(5) Uani 1 1 d . . . . .
F00A F 0.1788(2) 0.32213(19) 0.33710(11) 0.0561(6) Uani 1 1 d . . . . .
N0B N 0.5772(2) 0.50418(16) 0.48390(11) 0.0210(4) Uani 1 1 d . . . . .
N00C N 0.7094(2) 0.66198(15) 0.51612(11) 0.0212(4) Uani 1 1 d . . . . .
F0D F 1.0047(2) 0.70583(19) 0.56859(14) 0.0409(6) Uani 0.75 1 d . . P A 1
N00E N 0.8617(2) 0.62410(17) 0.41583(12) 0.0251(5) Uani 1 1 d . . . . .
C00F C 0.6606(2) 0.65174(19) 0.58362(13) 0.0212(5) Uani 1 1 d . . . . .
C00G C 0.6145(2) 0.42406(19) 0.37328(13) 0.0229(5) Uani 1 1 d . . . . .
C00H C 0.5509(2) 0.5577(2) 0.67086(14) 0.0264(5) Uani 1 1 d . . . . .
H00H H 0.501783 0.503848 0.682255 0.032 Uiso 1 1 calc R U . . .
C00I C 0.5194(2) 0.4423(2) 0.43047(13) 0.0217(5) Uani 1 1 d . . . . .
H00I H 0.492432 0.380282 0.451827 0.026 Uiso 1 1 calc R U . . .
C00J C 0.6921(2) 0.7157(2) 0.63801(14) 0.0256(6) Uani 1 1 d . . . . .
H00J H 0.738568 0.771348 0.627408 0.031 Uiso 1 1 calc R U . . .
C00K C 0.5853(2) 0.5727(2) 0.60026(13) 0.0212(5) Uani 1 1 d . . . . .
C00L C 0.3196(3) 0.4696(2) 0.57569(14) 0.0261(6) Uani 1 1 d . . . . .
H00L H 0.299769 0.534389 0.565005 0.031 Uiso 1 1 calc R U . . .
C00M C 0.5372(2) 0.50561(18) 0.54818(14) 0.0210(5) Uani 1 1 d . . . . .
C00N C 0.4392(2) 0.4377(2) 0.56978(13) 0.0235(5) Uani 1 1 d . . . . .
C00O C 0.7664(2) 0.7444(2) 0.49498(14) 0.0238(5) Uani 1 1 d . . . . .
C00P C 0.6567(3) 0.6990(2) 0.70657(14) 0.0282(6) Uani 1 1 d . . . . .
H00P H 0.680288 0.742527 0.742404 0.034 Uiso 1 1 calc R U . . .
C00Q C 0.4102(2) 0.49721(19) 0.39981(13) 0.0220(5) Uani 1 1 d . . . . .
H00A H 0.439809 0.556454 0.376733 0.026 Uiso 1 1 calc R U . . .
H00B H 0.355818 0.516604 0.438606 0.026 Uiso 1 1 calc R U . . .
C00R C 0.2740(3) 0.5022(2) 0.29357(15) 0.0310(6) Uani 1 1 d . . . . .
C00S C 0.5868(3) 0.6191(2) 0.72347(14) 0.0290(6) Uani 1 1 d . . . . .
H00S H 0.564080 0.607046 0.770698 0.035 Uiso 1 1 calc R U . . .
C00T C 0.2481(3) 0.3711(2) 0.38245(16) 0.0310(6) Uani 1 1 d . . . . .
C00U C 0.8469(3) 0.7289(2) 0.43171(15) 0.0259(6) Uani 1 1 d . . . . .
H00U H 0.928521 0.757371 0.441324 0.031 Uiso 1 1 calc R U . . .
C00V C 0.9491(2) 0.5535(2) 0.52710(16) 0.0305(6) Uani 1 1 d . . . . .
C00W C 0.4680(3) 0.3427(2) 0.58550(15) 0.0335(7) Uani 1 1 d . . . . .
H00W H 0.549302 0.320690 0.581399 0.040 Uiso 1 1 calc R U . . .
C00X C 0.2296(3) 0.4064(2) 0.59722(15) 0.0345(7) Uani 1 1 d . . . . .
H00X H 0.147986 0.427909 0.600824 0.041 Uiso 1 1 calc R U . . .
C00Y C 0.8777(3) 0.6205(2) 0.33783(15) 0.0331(7) Uani 1 1 d . . . . .
H00C H 0.862534 0.555094 0.319471 0.040 Uiso 1 1 calc R U . . .
H00D H 0.960241 0.641183 0.324050 0.040 Uiso 1 1 calc R U . . .
C00Z C 0.7948(3) 0.7743(2) 0.36352(15) 0.0323(6) Uani 1 1 d . . . . .
H00E H 0.714721 0.804019 0.372462 0.039 Uiso 1 1 calc R U . . .
H00F H 0.850537 0.823867 0.344890 0.039 Uiso 1 1 calc R U . . .
C010 C 0.3369(2) 0.4378(2) 0.34621(13) 0.0255(5) Uani 1 1 d . . . . .
H010 H 0.395769 0.396808 0.319782 0.031 Uiso 1 1 calc R U . . .
C011 C 0.9714(3) 0.6177(2) 0.58110(19) 0.0393(7) Uani 1 1 d . . . . .
C012 C 0.3774(4) 0.2803(2) 0.60716(17) 0.0420(8) Uani 1 1 d . . . . .
H012 H 0.396723 0.215410 0.617773 0.050 Uiso 1 1 calc R U . . .
C013 C 0.2582(3) 0.3122(3) 0.61345(16) 0.0416(8) Uani 1 1 d . . . . .
H013 H 0.196557 0.269405 0.628864 0.050 Uiso 1 1 calc R U . . .
C014 C 0.9686(2) 0.5778(2) 0.45098(17) 0.0321(6) Uani 1 1 d . . . . .
H01A H 1.039087 0.621644 0.447259 0.038 Uiso 1 1 calc R U . . .
H01B H 0.989178 0.518131 0.425389 0.038 Uiso 1 1 calc R U . . .
C015 C 0.9502(4) 0.5963(3) 0.65128(19) 0.0495(10) Uani 1 1 d . . . . .
H015 H 0.967625 0.642106 0.686769 0.059 Uiso 1 1 calc R U . . .
C016 C 0.7831(3) 0.6904(2) 0.31213(15) 0.0370(7) Uani 1 1 d . . . . .
H01C H 0.700947 0.661742 0.314018 0.044 Uiso 1 1 calc R U . . .
H01D H 0.800342 0.711173 0.263513 0.044 Uiso 1 1 calc R U . . .
C017 C 0.9035(3) 0.4642(2) 0.54723(19) 0.0370(7) Uani 1 1 d . . . . .
C018 C 0.8807(3) 0.4415(3) 0.61696(19) 0.0469(8) Uani 1 1 d . . . . .
H018 H 0.849145 0.380161 0.629009 0.056 Uiso 1 1 calc R U . . .
C019 C 0.9040(3) 0.5081(3) 0.6684(2) 0.0516(10) Uani 1 1 d . . . . .
H019 H 0.887948 0.492850 0.716029 0.062 Uiso 1 1 calc R U . . .
F1 F 0.8721(6) 0.4039(4) 0.5050(3) 0.0254(13) Uani 0.25 1 d . . P B 2

loop_
_atom_site_aniso_label
_atom_site_aniso_U_11
_atom_site_aniso_U_22
_atom_site_aniso_U_33
_atom_site_aniso_U_23
_atom_site_aniso_U_13
_atom_site_aniso_U_12
Ni01 0.0190(2) 0.0249(2) 0.0184(2) -0.00109(17) 0.00208(17) -0.00003(18)
F002 0.0413(10) 0.0455(11) 0.0402(10) 0.0010(9) -0.0005(8) 0.0161(9)
F003 0.0349(9) 0.0493(11) 0.0363(9) -0.0022(8) 0.0104(8) 0.0005(8)
F004 0.0399(11) 0.0320(9) 0.0702(14) 0.0108(9) -0.0032(10) -0.0052(8)
O5 0.0304(10) 0.0292(10) 0.0236(9) -0.0062(8) -0.0025(8) 0.0060(8)
O006 0.0261(9) 0.0316(10) 0.0255(9) -0.0060(8) 0.0056(8) 0.0005(8)
F007 0.0414(10) 0.0764(14) 0.0301(9) 0.0206(10) -0.0079(8) -0.0098(11)
O008 0.0365(11) 0.0273(10) 0.0264(9) -0.0015(8) 0.0004(8) -0.0047(8)
F009 0.0604(13) 0.0604(13) 0.0372(10) -0.0147(9) -0.0272(10) 0.0032(11)
F00A 0.0467(12) 0.0767(16) 0.0449(12) -0.0215(11) -0.0012(9) -0.0320(11)
N0B 0.0214(10) 0.0249(11) 0.0167(10) -0.0012(9) -0.0037(8) 0.0028(9)
N00C 0.0199(10) 0.0264(10) 0.0173(10) 0.0013(8) -0.0014(9) 0.0000(9)
F0D 0.0382(13) 0.0437(14) 0.0408(14) 0.0015(11) -0.0056(10) -0.0022(11)
N00E 0.0215(11) 0.0302(12) 0.0236(11) 0.0012(10) 0.0030(9) 0.0009(9)
C00F 0.0193(11) 0.0272(13) 0.0171(11) 0.0003(10) -0.0022(10) 0.0037(10)
C00G 0.0256(12) 0.0229(12) 0.0203(11) 0.0007(10) 0.0004(10) 0.0054(11)
C00H 0.0269(13) 0.0324(14) 0.0198(12) 0.0012(11) -0.0001(10) -0.0008(12)
C00I 0.0240(12) 0.0234(12) 0.0177(11) -0.0001(10) -0.0015(9) 0.0001(10)
C00J 0.0250(14) 0.0304(14) 0.0214(12) -0.0026(11) -0.0044(10) -0.0014(11)
C00K 0.0188(11) 0.0272(13) 0.0177(11) 0.0002(10) -0.0017(9) 0.0031(10)
C00L 0.0273(14) 0.0302(13) 0.0208(12) -0.0013(10) 0.0006(10) -0.0038(11)
C00M 0.0217(11) 0.0239(12) 0.0174(11) 0.0019(10) -0.0011(10) 0.0028(10)
C00N 0.0298(13) 0.0262(12) 0.0146(10) -0.0005(10) -0.0009(9) -0.0027(12)
C00O 0.0222(13) 0.0283(13) 0.0208(12) 0.0014(10) -0.0019(10) -0.0008(11)
C00P 0.0307(14) 0.0338(14) 0.0200(12) -0.0038(11) -0.0036(11) -0.0005(12)
C00Q 0.0221(12) 0.0250(12) 0.0189(11) -0.0055(10) -0.0045(10) 0.0020(10)
C00R 0.0284(15) 0.0402(15) 0.0244(13) -0.0060(12) -0.0059(12) 0.0001(13)
C00S 0.0315(14) 0.0394(16) 0.0163(12) -0.0002(11) -0.0007(10) 0.0002(13)
C00T 0.0274(14) 0.0338(14) 0.0318(14) -0.0087(12) -0.0023(11) -0.0028(11)
C00U 0.0233(13) 0.0284(13) 0.0260(13) 0.0015(10) 0.0015(11) -0.0036(11)
C00V 0.0182(12) 0.0384(15) 0.0348(15) 0.0005(13) -0.0042(10) 0.0061(12)
C00W 0.0463(18) 0.0312(15) 0.0229(14) 0.0047(12) 0.0001(13) -0.0002(13)
C00X 0.0335(16) 0.0473(17) 0.0227(12) -0.0004(12) 0.0030(12) -0.0153(14)
C00Y 0.0357(16) 0.0398(17) 0.0237(14) -0.0002(12) 0.0112(12) -0.0072(14)
C00Z 0.0349(15) 0.0369(15) 0.0252(13) 0.0069(11) 0.0029(13) 0.0017(13)
C010 0.0229(12) 0.0304(14) 0.0233(12) -0.0085(11) -0.0027(10) 0.0022(12)
C011 0.0347(16) 0.0394(17) 0.0439(18) -0.0046(15) -0.0164(14) 0.0092(14)
C012 0.074(3) 0.0255(14) 0.0268(15) 0.0067(12) 0.0024(16) -0.0100(16)
C013 0.058(2) 0.0433(18) 0.0238(14) 0.0017(13) 0.0050(13) -0.0263(16)
C014 0.0210(12) 0.0386(16) 0.0367(15) 0.0025(14) 0.0026(12) 0.0046(12)
C015 0.044(2) 0.067(3) 0.0379(18) -0.0108(17) -0.0189(16) 0.0218(18)
C016 0.0448(17) 0.0437(17) 0.0225(13) 0.0054(12) 0.0008(13) -0.0054(16)
C017 0.0251(14) 0.0454(18) 0.0405(17) 0.0101(15) -0.0053(13) 0.0022(12)
C018 0.0354(16) 0.062(2) 0.0437(18) 0.0194(18) -0.0065(14) 0.0019(17)
C019 0.0388(18) 0.080(3) 0.0357(18) 0.0113(19) -0.0057(15) 0.0143(19)
F1 0.039(4) 0.018(3) 0.019(3) 0.001(2) -0.008(3) 0.001(3)

loop_
_atom_type_symbol
_atom_type_description
_atom_type_scat_dispersion_real
_atom_type_scat_dispersion_imag
_atom_type_scat_source
C C 0.0181 0.0091 'International Tables Vol C Tables 4.2.6.8 and 6.1.1.4'
H H 0.0000 0.0000 'International Tables Vol C Tables 4.2.6.8 and 6.1.1.4'
F F 0.0727 0.0534 'International Tables Vol C Tables 4.2.6.8 and 6.1.1.4'
N N 0.0311 0.0180 'International Tables Vol C Tables 4.2.6.8 and 6.1.1.4'
Ni Ni -3.0029 0.5091 'International Tables Vol C Tables 4.2.6.8 and 6.1.1.4'
O O 0.0492 0.0322 'International Tables Vol C Tables 4.2.6.8 and 6.1.1.4'

loop_
_geom_angle_atom_site_label_1
_geom_angle_atom_site_label_2
_geom_angle_atom_site_label_3
_geom_angle
_geom_angle_site_symmetry_1
_geom_angle_site_symmetry_3
_geom_angle_publ_flag
O006 Ni01 N00E 92.75(9) . . ?
N0B Ni01 O006 86.56(9) . . ?
N0B Ni01 N00C 94.27(10) . . ?
N0B Ni01 N00E 176.33(10) . . ?
N00C Ni01 O006 177.10(9) . . ?
N00C Ni01 N00E 86.59(10) . . ?
C00G O006 Ni01 115.00(17) . . ?
C00I N0B Ni01 111.92(16) . . ?
C00M N0B Ni01 127.10(19) . . ?
C00M N0B C00I 120.8(2) . . ?
C00F N00C Ni01 124.49(18) . . ?
C00O N00C Ni01 113.29(17) . . ?
C00O N00C C00F 122.1(2) . . ?
C00U N00E Ni01 104.42(16) . . ?
C00U N00E C00Y 104.2(2) . . ?
C00U N00E C014 114.4(2) . . ?
C00Y N00E Ni01 114.39(19) . . ?
C00Y N00E C014 109.7(2) . . ?
C014 N00E Ni01 109.69(17) . . ?
N00C C00F C00J 121.1(2) . . ?
N00C C00F C00K 120.7(2) . . ?
C00J C00F C00K 118.1(2) . . ?
O5 C00G O006 125.0(2) . . ?
O5 C00G C00I 119.5(2) . . ?
O006 C00G C00I 115.5(2) . . ?
C00K C00H H00H 119.1 . . ?
C00S C00H H00H 119.1 . . ?
C00S C00H C00K 121.8(3) . . ?
N0B C00I C00G 107.0(2) . . ?
N0B C00I H00I 110.5 . . ?
N0B C00I C00Q 108.0(2) . . ?
C00G C00I H00I 110.5 . . ?
C00G C00I C00Q 110.2(2) . . ?
C00Q C00I H00I 110.5 . . ?
C00F C00J H00J 119.4 . . ?
C00P C00J C00F 121.3(3) . . ?
C00P C00J H00J 119.4 . . ?
C00F C00K C00M 123.8(2) . . ?
C00H C00K C00F 119.0(2) . . ?
C00H C00K C00M 117.1(3) . . ?
C00N C00L H00L 120.1 . . ?
C00X C00L H00L 120.1 . . ?
C00X C00L C00N 119.9(3) . . ?
N0B C00M C00K 121.8(2) . . ?
N0B C00M C00N 119.7(2) . . ?
C00K C00M C00N 118.6(2) . . ?
C00L C00N C00M 120.3(2) . . ?
C00W C00N C00L 119.9(3) . . ?
C00W C00N C00M 119.7(3) . . ?
O008 C00O N00C 128.1(3) . . ?
O008 C00O C00U 119.2(2) . . ?
N00C C00O C00U 112.6(2) . . ?
C00J C00P H00P 119.7 . . ?
C00J C00P C00S 120.6(3) . . ?
C00S C00P H00P 119.7 . . ?
C00I C00Q H00A 108.9 . . ?
C00I C00Q H00B 108.9 . . ?
C00I C00Q C010 113.2(2) . . ?
H00A C00Q H00B 107.7 . . ?
C010 C00Q H00A 108.9 . . ?
C010 C00Q H00B 108.9 . . ?
F002 C00R C010 113.1(2) . . ?
F007 C00R F002 106.5(3) . . ?
F007 C00R C010 111.1(2) . . ?
F009 C00R F002 106.9(2) . . ?
F009 C00R F007 106.5(2) . . ?
F009 C00R C010 112.2(3) . . ?
C00H C00S C00P 119.1(3) . . ?
C00H C00S H00S 120.4 . . ?
C00P C00S H00S 120.4 . . ?
F003 C00T F00A 106.1(2) . . ?
F003 C00T C010 113.5(2) . . ?
F004 C00T F003 105.9(3) . . ?
F004 C00T F00A 106.8(3) . . ?
F004 C00T C010 111.4(2) . . ?
F00A C00T C010 112.6(3) . . ?
N00E C00U C00O 111.3(2) . . ?
N00E C00U H00U 108.9 . . ?
N00E C00U C00Z 105.4(2) . . ?
C00O C00U H00U 108.9 . . ?
C00O C00U C00Z 113.2(2) . . ?
C00Z C00U H00U 108.9 . . ?
C011 C00V C014 123.1(3) . . ?
C011 C00V C017 115.7(3) . . ?
C017 C00V C014 121.1(3) . . ?
C00N C00W H00W 120.2 . . ?
C012 C00W C00N 119.7(3) . . ?
C012 C00W H00W 120.2 . . ?
C00L C00X H00X 119.9 . . ?
C013 C00X C00L 120.3(3) . . ?
C013 C00X H00X 119.9 . . ?
N00E C00Y H00C 111.2 . . ?
N00E C00Y H00D 111.2 . . ?
N00E C00Y C016 102.7(2) . . ?
H00C C00Y H00D 109.1 . . ?
C016 C00Y H00C 111.2 . . ?
C016 C00Y H00D 111.2 . . ?
C00U C00Z H00E 110.8 . . ?
C00U C00Z H00F 110.8 . . ?
H00E C00Z H00F 108.8 . . ?
C016 C00Z C00U 104.9(2) . . ?
C016 C00Z H00E 110.8 . . ?
C016 C00Z H00F 110.8 . . ?
C00Q C010 H010 107.5 . . ?
C00R C010 C00Q 111.2(2) . . ?
C00R C010 C00T 111.7(2) . . ?
C00R C010 H010 107.5 . . ?
C00T C010 C00Q 111.3(2) . . ?
C00T C010 H010 107.5 . . ?
F0D C011 C00V 121.4(3) . . ?
F0D C011 C015 115.2(3) . . ?
C00V C011 C015 123.2(4) . . ?
C00W C012 H012 119.8 . . ?
C00W C012 C013 120.4(3) . . ?
C013 C012 H012 119.8 . . ?
C00X C013 C012 119.9(3) . . ?
C00X C013 H013 120.1 . . ?
C012 C013 H013 120.1 . . ?
N00E C014 C00V 114.5(2) . . ?
N00E C014 H01A 108.6 . . ?
N00E C014 H01B 108.6 . . ?
C00V C014 H01A 108.6 . . ?
C00V C014 H01B 108.6 . . ?
H01A C014 H01B 107.6 . . ?
C011 C015 H015 120.5 . . ?
C019 C015 C011 119.0(4) . . ?
C019 C015 H015 120.5 . . ?
C00Y C016 C00Z 103.0(3) . . ?
C00Y C016 H01C 111.2 . . ?
C00Y C016 H01D 111.2 . . ?
C00Z C016 H01C 111.2 . . ?
C00Z C016 H01D 111.2 . . ?
H01C C016 H01D 109.1 . . ?
C018 C017 C00V 122.1(3) . . ?
F1 C017 C00V 122.5(4) . . ?
F1 C017 C018 115.2(4) . . ?
C017 C018 H018 120.1 . . ?
C019 C018 C017 119.8(4) . . ?
C019 C018 H018 120.1 . . ?
C015 C019 C018 120.3(4) . . ?
C015 C019 H019 119.9 . . ?
C018 C019 H019 119.9 . . ?

loop_
_geom_bond_atom_site_label_1
_geom_bond_atom_site_label_2
_geom_bond_distance
_geom_bond_site_symmetry_2
_geom_bond_publ_flag
Ni01 O006 1.8620(19) . ?
Ni01 N0B 1.843(2) . ?
Ni01 N00C 1.849(2) . ?
Ni01 N00E 1.940(2) . ?
F002 C00R 1.337(4) . ?
F003 C00T 1.337(4) . ?
F004 C00T 1.335(4) . ?
O5 C00G 1.228(3) . ?
O006 C00G 1.291(3) . ?
F007 C00R 1.335(4) . ?
O008 C00O 1.227(3) . ?
F009 C00R 1.334(3) . ?
F00A C00T 1.340(3) . ?
N0B C00I 1.479(3) . ?
N0B C00M 1.303(3) . ?
N00C C00F 1.402(3) . ?
N00C C00O 1.369(3) . ?
F0D C011 1.302(4) . ?
N00E C00U 1.499(4) . ?
N00E C00Y 1.499(3) . ?
N00E C014 1.501(4) . ?
C00F C00J 1.411(4) . ?
C00F C00K 1.415(4) . ?
C00G C00I 1.533(4) . ?
C00H H00H 0.9500 . ?
C00H C00K 1.414(4) . ?
C00H C00S 1.376(4) . ?
C00I H00I 1.0000 . ?
C00I C00Q 1.541(3) . ?
C00J H00J 0.9500 . ?
C00J C00P 1.385(4) . ?
C00K C00M 1.462(4) . ?
C00L H00L 0.9500 . ?
C00L C00N 1.396(4) . ?
C00L C00X 1.388(4) . ?
C00M C00N 1.493(4) . ?
C00N C00W 1.393(4) . ?
C00O C00U 1.513(4) . ?
C00P H00P 0.9500 . ?
C00P C00S 1.391(4) . ?
C00Q H00A 0.9900 . ?
C00Q H00B 0.9900 . ?
C00Q C010 1.544(3) . ?
C00R C010 1.514(4) . ?
C00S H00S 0.9500 . ?
C00T C010 1.515(4) . ?
C00U H00U 1.0000 . ?
C00U C00Z 1.555(4) . ?
C00V C011 1.386(5) . ?
C00V C014 1.507(4) . ?
C00V C017 1.395(5) . ?
C00W H00W 0.9500 . ?
C00W C012 1.386(5) . ?
C00X H00X 0.9500 . ?
C00X C013 1.383(5) . ?
C00Y H00C 0.9900 . ?
C00Y H00D 0.9900 . ?
C00Y C016 1.507(5) . ?
C00Z H00E 0.9900 . ?
C00Z H00F 0.9900 . ?
C00Z C016 1.530(4) . ?
C010 H010 1.0000 . ?
C011 C015 1.391(6) . ?
C012 H012 0.9500 . ?
C012 C013 1.392(6) . ?
C013 H013 0.9500 . ?
C014 H01A 0.9900 . ?
C014 H01B 0.9900 . ?
C015 H015 0.9500 . ?
C015 C019 1.368(6) . ?
C016 H01C 0.9900 . ?
C016 H01D 0.9900 . ?
C017 C018 1.390(5) . ?
C017 F1 1.214(7) . ?
C018 H018 0.9500 . ?
C018 C019 1.374(6) . ?
C019 H019 0.9500 . ?

loop_
_geom_torsion_atom_site_label_1
_geom_torsion_atom_site_label_2
_geom_torsion_atom_site_label_3
_geom_torsion_atom_site_label_4
_geom_torsion
_geom_torsion_site_symmetry_1
_geom_torsion_site_symmetry_2
_geom_torsion_site_symmetry_3
_geom_torsion_site_symmetry_4
_geom_torsion_publ_flag
Ni01 O006 C00G O5 172.2(2) . . . . ?
Ni01 O006 C00G C00I -6.5(3) . . . . ?
Ni01 N0B C00I C00G 18.8(2) . . . . ?
Ni01 N0B C00I C00Q -99.9(2) . . . . ?
Ni01 N0B C00M C00K 11.4(4) . . . . ?
Ni01 N0B C00M C00N -168.97(18) . . . . ?
Ni01 N00C C00F C00J 160.8(2) . . . . ?
Ni01 N00C C00F C00K -14.6(3) . . . . ?
Ni01 N00C C00O O008 162.5(2) . . . . ?
Ni01 N00C C00O C00U -15.6(3) . . . . ?
Ni01 N00E C00U C00O 28.9(2) . . . . ?
Ni01 N00E C00U C00Z -94.2(2) . . . . ?
Ni01 N00E C00Y C016 70.4(3) . . . . ?
Ni01 N00E C014 C00V -38.2(3) . . . . ?
F002 C00R C010 C00Q -68.6(3) . . . . ?
F002 C00R C010 C00T 56.5(3) . . . . ?
F003 C00T C010 C00Q 56.3(3) . . . . ?
F003 C00T C010 C00R -68.7(3) . . . . ?
F004 C00T C010 C00Q -63.2(3) . . . . ?
F004 C00T C010 C00R 171.9(2) . . . . ?
O5 C00G C00I N0B 173.2(2) . . . . ?
O5 C00G C00I C00Q -69.6(3) . . . . ?
O006 Ni01 N0B C00I -18.78(17) . . . . ?
O006 Ni01 N0B C00M 156.1(2) . . . . ?
O006 C00G C00I N0B -8.0(3) . . . . ?
O006 C00G C00I C00Q 109.3(3) . . . . ?
F007 C00R C010 C00Q 51.2(3) . . . . ?
F007 C00R C010 C00T 176.2(2) . . . . ?
O008 C00O C00U N00E 171.4(2) . . . . ?
O008 C00O C00U C00Z -70.1(3) . . . . ?
F009 C00R C010 C00Q 170.4(2) . . . . ?
F009 C00R C010 C00T -64.6(3) . . . . ?
F00A C00T C010 C00Q 176.8(2) . . . . ?
F00A C00T C010 C00R 51.8(3) . . . . ?
N0B Ni01 O006 C00G 14.64(19) . . . . ?
N0B Ni01 N00C C00F 27.7(2) . . . . ?
N0B Ni01 N00C C00O -156.07(19) . . . . ?
N0B C00I C00Q C010 -176.5(2) . . . . ?
N0B C00M C00N C00L -101.6(3) . . . . ?
N0B C00M C00N C00W 79.8(3) . . . . ?
N00C Ni01 N0B C00I 158.44(17) . . . . ?
N00C Ni01 N0B C00M -26.7(2) . . . . ?
N00C C00F C00J C00P -171.7(3) . . . . ?
N00C C00F C00K C00H 171.7(2) . . . . ?
N00C C00F C00K C00M -9.9(4) . . . . ?
N00C C00O C00U N00E -10.3(3) . . . . ?
N00C C00O C00U C00Z 108.2(3) . . . . ?
F0D C011 C015 C019 173.9(3) . . . . ?
N00E Ni01 O006 C00G -168.97(19) . . . . ?
N00E Ni01 N00C C00F -148.7(2) . . . . ?
N00E Ni01 N00C C00O 27.50(19) . . . . ?
N00E C00U C00Z C016 0.0(3) . . . . ?
N00E C00Y C016 C00Z 42.5(3) . . . . ?
C00F N00C C00O O008 -21.1(4) . . . . ?
C00F N00C C00O C00U 160.7(2) . . . . ?
C00F C00J C00P C00S -1.2(4) . . . . ?
C00F C00K C00M N0B 12.0(4) . . . . ?
C00F C00K C00M C00N -167.6(2) . . . . ?
C00G C00I C00Q C010 66.9(3) . . . . ?
C00H C00K C00M N0B -169.6(2) . . . . ?
C00H C00K C00M C00N 10.8(4) . . . . ?
C00I N0B C00M C00K -174.1(2) . . . . ?
C00I N0B C00M C00N 5.5(4) . . . . ?
C00I C00Q C010 C00R -152.5(2) . . . . ?
C00I C00Q C010 C00T 82.2(3) . . . . ?
C00J C00F C00K C00H -3.8(4) . . . . ?
C00J C00F C00K C00M 174.6(2) . . . . ?
C00J C00P C00S C00H -1.4(4) . . . . ?
C00K C00F C00J C00P 3.8(4) . . . . ?
C00K C00H C00S C00P 1.3(4) . . . . ?
C00K C00M C00N C00L 78.1(3) . . . . ?
C00K C00M C00N C00W -100.6(3) . . . . ?
C00L C00N C00W C012 -0.2(4) . . . . ?
C00L C00X C013 C012 -1.0(5) . . . . ?
C00M N0B C00I C00G -156.5(2) . . . . ?
C00M N0B C00I C00Q 84.9(3) . . . . ?
C00M C00N C00W C012 178.5(3) . . . . ?
C00N C00L C00X C013 0.6(4) . . . . ?
C00N C00W C012 C013 -0.2(5) . . . . ?
C00O N00C C00F C00J -15.1(4) . . . . ?
C00O N00C C00F C00K 169.5(2) . . . . ?
C00O C00U C00Z C016 -121.9(3) . . . . ?
C00S C00H C00K C00F 1.4(4) . . . . ?
C00S C00H C00K C00M -177.1(3) . . . . ?
C00U N00E C00Y C016 -43.0(3) . . . . ?
C00U N00E C014 C00V 78.7(3) . . . . ?
C00U C00Z C016 C00Y -25.9(3) . . . . ?
C00V C011 C015 C019 -0.7(5) . . . . ?
C00V C017 C018 C019 -0.4(5) . . . . ?
C00W C012 C013 C00X 0.8(5) . . . . ?
C00X C00L C00N C00M -178.7(2) . . . . ?
C00X C00L C00N C00W 0.0(4) . . . . ?
C00Y N00E C00U C00O 149.2(2) . . . . ?
C00Y N00E C00U C00Z 26.2(3) . . . . ?
C00Y N00E C014 C00V -164.7(3) . . . . ?
C011 C00V C014 N00E -87.6(3) . . . . ?
C011 C00V C017 C018 0.7(4) . . . . ?
C011 C00V C017 F1 174.7(5) . . . . ?
C011 C015 C019 C018 1.0(5) . . . . ?
C014 N00E C00U C00O -91.0(3) . . . . ?
C014 N00E C00U C00Z 145.9(2) . . . . ?
C014 N00E C00Y C016 -165.9(2) . . . . ?
C014 C00V C011 F0D 3.8(5) . . . . ?
C014 C00V C011 C015 178.2(3) . . . . ?
C014 C00V C017 C018 -177.6(3) . . . . ?
C014 C00V C017 F1 -3.6(6) . . . . ?
C017 C00V C011 F0D -174.4(3) . . . . ?
C017 C00V C011 C015 -0.1(5) . . . . ?
C017 C00V C014 N00E 90.6(3) . . . . ?
C017 C018 C019 C015 -0.4(5) . . . . ?
F1 C017 C018 C019 -174.9(5) . . . . ?
